data_9015642
loop_
_publ_author_name
'Karanovic, L.'
'Cvetkovic, L.'
'Poleti, D.'
'Balic-Zunic T'
'Makovicky, E.'

_publ_section_title
;
 Crystal and absolute structure of enargite from Bor (Serbia)
;
_journal_name_full 'Neues Jahrbuch fur Mineralogie, Monatshefte'
_journal_page_first 241
_journal_page_last 253
_journal_paper_doi 10.1127/0028-3649/2002/2002-0241
_journal_volume 2002
_journal_year 2002
_chemical_compound_source 'Bor, Serbia'
_chemical_formula_sum 'As Cu3 S4'
_chemical_name_mineral Enargite
_space_group_IT_number 31
_symmetry_space_group_name_Hall 'P 2ac -2'
_symmetry_space_group_name_H-M 'P m n 21'
_cell_angle_alpha 90
_cell_angle_beta 90
_cell_angle_gamma 90
_cell_length_a 7.4127
_cell_length_b 6.4404
_cell_length_c 6.1577
_cell_formula_units_Z 2
_cell_volume 293.973
_database_code_amcsd 0014921
_exptl_crystal_density_diffrn 4.449
_cod_original_formula_sum 'Cu3 As S4'
_cod_database_code 9015642

loop_
_space_group_symop_operation_xyz
x,y,z
1/2+x,-y,1/2+z
-x,y,z
1/2-x,-y,1/2+z

loop_
_atom_site_aniso_label
_atom_site_aniso_U_11
_atom_site_aniso_U_22
_atom_site_aniso_U_33
_atom_site_aniso_U_12
_atom_site_aniso_U_13
_atom_site_aniso_U_23
Cu1 0.03000 0.03150 0.03110 0.00000 0.00000 0.00530
Cu2 0.02940 0.03110 0.02970 0.00140 -0.00160 -0.00080
As 0.01820 0.01960 0.02140 0.00000 0.00000 -0.00040
S1 0.02190 0.02720 0.01500 0.00000 0.00000 0.00250
S2 0.02210 0.01980 0.02400 0.00000 0.00000 -0.00040
S3 0.01890 0.02470 0.02100 0.00110 0.00050 0.00050

loop_
_atom_site_label
_atom_site_fract_x
_atom_site_fract_y
_atom_site_fract_z
_atom_site_U_iso_or_equiv
Cu1 0.00000 0.15330 0.50050 0.03090
Cu2 0.24780 0.32580 0.99190 0.03010
As 0.00000 0.82770 0.00000 0.01970
S1 0.00000 0.82250 0.64110 0.02150
S2 0.00000 0.14740 0.12550 0.02190
S3 0.25650 0.33540 0.61990 0.02150

loop_
_cod_related_entry_id
_cod_related_entry_database
_cod_related_entry_code
1 AMCSD 0014921
